data_9007854
loop_
_publ_author_name
'Gravereau, P.'
'Mirambet, C.'
'Fournes, L.'
'Grannec, J.'
'Lozano, L.'

_publ_section_title
;
 Structure of alkaline-earth pentafluoroantimonates(III),
 MSbF5 (M = Sr,Ba)
;
_journal_name_full 'Acta Crystallographica, Section C'
_journal_page_first 2294
_journal_page_last 2297
_journal_paper_doi 10.1107/S0108270190005790
_journal_volume 46
_journal_year 1990
_chemical_formula_structural BaSbF5
_chemical_formula_sum 'Ba F5 Sb'
_space_group_IT_number 57
_symmetry_space_group_name_Hall '-P 2c 2b'
_symmetry_space_group_name_H-M 'P b c m'
_cell_angle_alpha 90
_cell_angle_beta 90
_cell_angle_gamma 90
_cell_length_a 4.676
_cell_length_b 9.313
_cell_length_c 11.213
_cell_formula_units_Z 4
_cell_volume 488.299
_database_code_amcsd 0010217
_exptl_crystal_density_diffrn 4.816
_cod_original_formula_sum 'Ba Sb F5'
_cod_database_code 9007854
_amcsd_formula_title BaSbF5

loop_
_space_group_symop_operation_xyz
x,y,z
x,1/2-y,1/2+z
-x,1/2+y,1/2-z
-x,1/2+y,z
x,1/2-y,-z
x,y,1/2-z
-x,-y,1/2+z
-x,-y,-z

loop_
_atom_site_label
_atom_site_fract_x
_atom_site_fract_y
_atom_site_fract_z
_atom_site_U_iso_or_equiv
Ba 0.02762 0.25000 0.00000 0.01080
Sb 0.40594 0.04943 0.25000 0.01287
F1 0.11840 0.20400 0.25000 0.01874
F2 0.45730 0.68730 0.11480 0.02736
F3 0.11890 0.98560 0.11740 0.02647

loop_
_cod_related_entry_id
_cod_related_entry_database
_cod_related_entry_code
1 AMCSD 0010217
